data_4033631
loop_
_publ_author_name
'Furuyama, Taniyuki'
'Maeda, Kazuya'
'Maeda, Hajime'
'Segi, Masahito'

_publ_section_title
;
 Chemoselective Synthesis of Aryloxy-Substituted Phthalocyanines.
;
_journal_issue 21
_journal_name_full 'The Journal of organic chemistry'
_journal_page_first 14306
_journal_page_last 14312
_journal_paper_doi 10.1021/acs.joc.9b02126
_journal_volume 84
_journal_year 2019
_chemical_formula_moiety 'C88 H66 N8 O16, 2(C H Cl3)'
_chemical_formula_sum 'C90 H68 Cl6 N8 O16'
_chemical_formula_weight 1730.22
_space_group_crystal_system monoclinic
_space_group_IT_number 14
_space_group_name_Hall '-P 2ybc'
_space_group_name_H-M_alt 'P 1 21/c 1'
_symmetry_space_group_name_Hall '-P 2ybc'
_symmetry_space_group_name_H-M 'P 1 21/c 1'
_atom_sites_solution_hydrogens geom
_audit_creation_method SHELXL-2014/7
_cell_angle_alpha 90
_cell_angle_beta 98.4970(10)
_cell_angle_gamma 90
_cell_formula_units_Z 4
_cell_length_a 15.9706(5)
_cell_length_b 25.3689(7)
_cell_length_c 19.9594(6)
_cell_measurement_reflns_used 9369
_cell_measurement_temperature 90(2)
_cell_measurement_theta_max 68.53
_cell_measurement_theta_min 3.75
_cell_volume 7997.9(4)
_computing_cell_refinement 'Bruker SAINT'
_computing_data_collection 'Bruker APEX2'
_computing_data_reduction 'Bruker SAINT'
_computing_molecular_graphics 'Yadokari-XG 2009 (Wakita, Nemoto et al., 2009)'
_computing_publication_material 'Yadokari-XG 2009 (Wakita, Nemoto et al., 2009)'
_computing_structure_refinement 'SHELXL-2014/7 (Sheldrick, 2014)'
_computing_structure_solution 'SHELXS-97 (Sheldrick 2008)'
_diffrn_ambient_temperature 90(2)
_diffrn_measured_fraction_theta_full 0.994
_diffrn_measured_fraction_theta_max 0.994
_diffrn_measurement_device_type 'Bruker APEX-II CCD'
_diffrn_measurement_method '\f and \w scans'
_diffrn_radiation_type CuK\a
_diffrn_radiation_wavelength 1.54178
_diffrn_reflns_av_R_equivalents 0.0445
_diffrn_reflns_av_unetI/netI 0.0402
_diffrn_reflns_Laue_measured_fraction_full 0.994
_diffrn_reflns_Laue_measured_fraction_max 0.994
_diffrn_reflns_limit_h_max 18
_diffrn_reflns_limit_h_min -18
_diffrn_reflns_limit_k_max 30
_diffrn_reflns_limit_k_min -30
_diffrn_reflns_limit_l_max 23
_diffrn_reflns_limit_l_min -23
_diffrn_reflns_number 56584
_diffrn_reflns_point_group_measured_fraction_full 0.994
_diffrn_reflns_point_group_measured_fraction_max 0.994
_diffrn_reflns_theta_full 66.498
_diffrn_reflns_theta_max 66.498
_diffrn_reflns_theta_min 2.797
_exptl_absorpt_coefficient_mu 2.592
_exptl_absorpt_correction_T_max 0.7531
_exptl_absorpt_correction_T_min 0.6150
_exptl_absorpt_correction_type multi-scan
_exptl_absorpt_process_details 'Sheldrick, G. M. (2008) SADABS. University of G\"ottingen, Germany.'
_exptl_crystal_colour green
_exptl_crystal_density_diffrn 1.437
_exptl_crystal_description prism
_exptl_crystal_F_000 3576
_exptl_crystal_size_max 0.200
_exptl_crystal_size_mid 0.200
_exptl_crystal_size_min 0.200
_refine_diff_density_max 1.176
_refine_diff_density_min -1.566
_refine_diff_density_rms 0.092
_refine_ls_extinction_method none
_refine_ls_goodness_of_fit_ref 1.030
_refine_ls_hydrogen_treatment constr
_refine_ls_matrix_type full
_refine_ls_number_parameters 1089
_refine_ls_number_reflns 14026
_refine_ls_number_restraints 0
_refine_ls_restrained_S_all 1.030
_refine_ls_R_factor_all 0.0808
_refine_ls_R_factor_gt 0.0716
_refine_ls_shift/su_max 0.001
_refine_ls_shift/su_mean 0.000
_refine_ls_structure_factor_coef Fsqd
_refine_ls_weighting_details 'w=1/[\s^2^(Fo^2^)+(0.1131P)^2^+16.6150P] where P=(Fo^2^+2Fc^2^)/3'
_refine_ls_weighting_scheme calc
_refine_ls_wR_factor_gt 0.1947
_refine_ls_wR_factor_ref 0.2070
_reflns_Friedel_coverage 0.000
_reflns_number_gt 11999
_reflns_number_total 14026
_reflns_threshold_expression 'I > 2\s(I)'
_cod_data_source_file jo9b02126_si_003.cif
_cod_data_source_block test_a
_cod_depositor_comments 'Adding full bibliography for 4033631--4033632.cif.'
_cod_database_code 4033631
_shelx_shelxl_version_number 2014/7
_shelx_space_group_comment
;
The symmetry employed for this shelxl refinement is uniquely defined
by the following loop, which should always be used as a source of
symmetry information in preference to the above space-group names.
They are only intended as comments.
;
_shelx_estimated_absorpt_t_min 0.625
_shelx_estimated_absorpt_t_max 0.625

loop_
_space_group_symop_operation_xyz
'x, y, z'
'-x, y+1/2, -z+1/2'
'-x, -y, -z'
'x, -y-1/2, z-1/2'

loop_
_atom_site_label
_atom_site_type_symbol
_atom_site_fract_x
_atom_site_fract_y
_atom_site_fract_z
_atom_site_U_iso_or_equiv
_atom_site_adp_type
_atom_site_occupancy
_atom_site_site_symmetry_order
_atom_site_calc_flag
_atom_site_refinement_flags_posn
_atom_site_refinement_flags_adp
N1 N 1.18975(15) 0.01018(9) 0.50210(12) 0.0196(5) Uani 1 1 d . .
H67 H 1.1515 -0.0124 0.4834 0.024 Uiso 1 1 calc R U
C1 C 1.17840(18) 0.06357(12) 0.50501(14) 0.0207(6) Uani 1 1 d . .
C2 C 1.25660(19) 0.08732(12) 0.53836(15) 0.0244(6) Uani 1 1 d . .
C3 C 1.2823(2) 0.13933(13) 0.54900(18) 0.0298(7) Uani 1 1 d . .
C4 C 1.3649(2) 0.14878(13) 0.5794(2) 0.0350(8) Uani 1 1 d . .
H1 H 1.3835 0.1841 0.5875 0.042 Uiso 1 1 calc R U
C5 C 1.4210(2) 0.10741(13) 0.59845(18) 0.0322(7) Uani 1 1 d . .
H2 H 1.4768 0.1150 0.6199 0.039 Uiso 1 1 calc R U
C6 C 1.39643(19) 0.05502(12) 0.58643(16) 0.0247(6) Uani 1 1 d . .
C7 C 1.31381(18) 0.04535(12) 0.55612(15) 0.0219(6) Uani 1 1 d . .
C8 C 1.26967(18) -0.00278(11) 0.53273(14) 0.0204(6) Uani 1 1 d . .
N2 N 1.30529(15) -0.04999(10) 0.53823(12) 0.0207(5) Uani 1 1 d . .
N3 N 1.18739(15) -0.09829(9) 0.47622(12) 0.0203(5) Uani 1 1 d . .
C9 C 1.26706(18) -0.09353(11) 0.51215(15) 0.0205(6) Uani 1 1 d . .
C10 C 1.30922(18) -0.14453(12) 0.51584(15) 0.0220(6) Uani 1 1 d . .
C11 C 1.39104(19) -0.16078(12) 0.54241(16) 0.0261(6) Uani 1 1 d . .
C12 C 1.4125(2) -0.21322(13) 0.53392(18) 0.0318(7) Uani 1 1 d . .
H3 H 1.4684 -0.2250 0.5497 0.038 Uiso 1 1 calc R U
C13 C 1.3526(2) -0.24871(13) 0.50241(18) 0.0329(7) Uani 1 1 d . .
H4 H 1.3684 -0.2845 0.4979 0.040 Uiso 1 1 calc R U
C14 C 1.2709(2) -0.23324(12) 0.47753(16) 0.0273(7) Uani 1 1 d . .
C15 C 1.25011(18) -0.18026(12) 0.48230(15) 0.0228(6) Uani 1 1 d . .
C16 C 1.17504(18) -0.14954(11) 0.45641(15) 0.0211(6) Uani 1 1 d . .
N4 N 1.10933(15) -0.17009(10) 0.41563(12) 0.0208(5) Uani 1 1 d . .
N5 N 1.02459(15) -0.09045(9) 0.40254(12) 0.0197(5) Uani 1 1 d . .
H68 H 1.0587 -0.0692 0.4286 0.024 Uiso 1 1 calc R U
C17 C 1.04176(18) -0.14217(11) 0.39037(14) 0.0205(6) Uani 1 1 d . .
C18 C 0.97075(18) -0.16337(11) 0.34374(15) 0.0205(6) Uani 1 1 d . .
C19 C 0.95543(18) -0.21196(11) 0.31147(15) 0.0213(6) Uani 1 1 d . .
C20 C 0.87965(19) -0.21930(12) 0.26900(15) 0.0251(6) Uani 1 1 d . .
H5 H 0.8681 -0.2524 0.2473 0.030 Uiso 1 1 calc R U
C21 C 0.81998(19) -0.17887(12) 0.25757(16) 0.0260(6) Uani 1 1 d . .
H6 H 0.7684 -0.1848 0.2282 0.031 Uiso 1 1 calc R U
C22 C 0.83504(19) -0.13007(12) 0.28864(15) 0.0244(6) Uani 1 1 d . .
C23 C 0.91064(18) -0.12243(11) 0.33132(14) 0.0206(6) Uani 1 1 d . .
C24 C 0.94714(17) -0.07649(11) 0.36858(14) 0.0193(6) Uani 1 1 d . .
N6 N 0.90978(15) -0.02978(9) 0.36533(12) 0.0201(5) Uani 1 1 d . .
N7 N 1.02660(15) 0.01788(10) 0.42988(12) 0.0207(5) Uani 1 1 d . .
C25 C 0.94693(18) 0.01352(11) 0.39318(14) 0.0196(6) Uani 1 1 d . .
C26 C 0.90711(18) 0.06540(11) 0.38639(14) 0.0199(6) Uani 1 1 d . .
C27 C 0.83000(18) 0.08376(12) 0.35200(14) 0.0208(6) Uani 1 1 d . .
C28 C 0.81315(18) 0.13755(12) 0.35441(15) 0.0233(6) Uani 1 1 d . .
H7 H 0.7607 0.1508 0.3321 0.028 Uiso 1 1 calc R U
C29 C 0.87195(19) 0.17229(12) 0.38907(15) 0.0236(6) Uani 1 1 d . .
H8 H 0.8587 0.2088 0.3900 0.028 Uiso 1 1 calc R U
C30 C 0.94952(18) 0.15473(12) 0.42230(15) 0.0217(6) Uani 1 1 d . .
C31 C 0.96642(18) 0.10093(12) 0.42064(14) 0.0201(6) Uani 1 1 d . .
C32 C 1.04057(18) 0.06966(11) 0.44721(14) 0.0197(6) Uani 1 1 d . .
N8 N 1.11010(15) 0.09121(10) 0.48122(12) 0.0211(5) Uani 1 1 d . .
O1 O 1.22559(15) 0.17795(9) 0.52453(15) 0.0403(6) Uani 1 1 d . .
C33 C 1.2414(2) 0.23015(13) 0.54357(19) 0.0317(7) Uani 1 1 d . .
C34 C 1.2357(2) 0.26749(15) 0.4931(2) 0.0403(8) Uani 1 1 d . .
H9 H 1.2255 0.2571 0.4469 0.048 Uiso 1 1 calc R U
C35 C 1.2448(3) 0.32043(15) 0.5102(2) 0.0433(9) Uani 1 1 d . .
H10 H 1.2399 0.3465 0.4757 0.052 Uiso 1 1 calc R U
C36 C 1.2612(2) 0.33535(13) 0.57807(19) 0.0342(8) Uani 1 1 d . .
C37 C 1.2667(2) 0.29758(15) 0.62789(19) 0.0378(8) Uani 1 1 d . .
H11 H 1.2775 0.3076 0.6742 0.045 Uiso 1 1 calc R U
C38 C 1.2566(2) 0.24486(14) 0.6104(2) 0.0383(8) Uani 1 1 d . .
H12 H 1.2601 0.2188 0.6449 0.046 Uiso 1 1 calc R U
O2 O 1.26848(18) 0.38845(10) 0.59072(16) 0.0469(7) Uani 1 1 d . .
C39 C 1.2978(3) 0.40345(17) 0.6595(3) 0.0536(11) Uani 1 1 d . .
H13 H 1.2547 0.3945 0.6879 0.080 Uiso 1 1 calc R U
H14 H 1.3083 0.4415 0.6617 0.080 Uiso 1 1 calc R U
H15 H 1.3504 0.3846 0.6760 0.080 Uiso 1 1 calc R U
O3 O 1.44971(13) 0.01283(9) 0.59984(12) 0.0298(5) Uani 1 1 d . .
C40 C 1.53141(19) 0.02208(12) 0.63347(17) 0.0273(7) Uani 1 1 d . .
C41 C 1.5971(2) 0.02904(13) 0.59662(17) 0.0298(7) Uani 1 1 d . .
H16 H 1.5861 0.0305 0.5486 0.036 Uiso 1 1 calc R U
C42 C 1.6789(2) 0.03396(14) 0.62978(17) 0.0317(7) Uani 1 1 d . .
H17 H 1.7245 0.0381 0.6046 0.038 Uiso 1 1 calc R U
C43 C 1.6941(2) 0.03278(15) 0.69995(18) 0.0360(8) Uani 1 1 d . .
C44 C 1.6272(2) 0.02703(16) 0.73669(18) 0.0393(8) Uani 1 1 d . .
H18 H 1.6374 0.0274 0.7848 0.047 Uiso 1 1 calc R U
C45 C 1.5463(2) 0.02074(15) 0.70321(18) 0.0350(8) Uani 1 1 d . .
H19 H 1.5007 0.0155 0.7281 0.042 Uiso 1 1 calc R U
O4 O 1.77266(15) 0.03778(14) 0.73752(14) 0.0545(8) Uani 1 1 d . .
C46 C 1.8422(2) 0.0476(2) 0.7017(2) 0.0598(13) Uani 1 1 d . .
H20 H 1.8512 0.0168 0.6739 0.090 Uiso 1 1 calc R U
H21 H 1.8934 0.0543 0.7341 0.090 Uiso 1 1 calc R U
H22 H 1.8298 0.0784 0.6723 0.090 Uiso 1 1 calc R U
O5 O 1.44470(13) -0.12344(9) 0.57363(13) 0.0324(5) Uani 1 1 d . .
C47 C 1.52683(19) -0.13713(13) 0.60310(17) 0.0290(7) Uani 1 1 d . .
C48 C 1.5912(2) -0.10805(14) 0.58401(17) 0.0313(7) Uani 1 1 d . .
H23 H 1.5790 -0.0818 0.5500 0.038 Uiso 1 1 calc R U
C49 C 1.6742(2) -0.11647(14) 0.61382(17) 0.0324(7) Uani 1 1 d . .
H24 H 1.7186 -0.0954 0.6014 0.039 Uiso 1 1 calc R U
C50 C 1.69159(19) -0.15605(13) 0.66211(16) 0.0285(7) Uani 1 1 d . .
C51 C 1.6251(2) -0.18473(14) 0.68215(18) 0.0331(7) Uani 1 1 d . .
H25 H 1.6367 -0.2113 0.7158 0.040 Uiso 1 1 calc R U
C52 C 1.5428(2) -0.17488(14) 0.65352(18) 0.0332(7) Uani 1 1 d . .
H26 H 1.4974 -0.1938 0.6682 0.040 Uiso 1 1 calc R U
O6 O 1.77116(14) -0.16885(10) 0.69327(12) 0.0340(5) Uani 1 1 d . .
C53 C 1.8404(2) -0.14082(15) 0.67088(18) 0.0340(7) Uani 1 1 d . .
H27 H 1.8394 -0.1466 0.6222 0.051 Uiso 1 1 calc R U
H28 H 1.8940 -0.1537 0.6956 0.051 Uiso 1 1 calc R U
H29 H 1.8348 -0.1031 0.6796 0.051 Uiso 1 1 calc R U
O7 O 1.21104(15) -0.26750(9) 0.44528(12) 0.0323(5) Uani 1 1 d . .
C54 C 1.20591(19) -0.31738(12) 0.47274(17) 0.0271(7) Uani 1 1 d . .
C55 C 1.2144(2) -0.32667(14) 0.54169(17) 0.0316(7) Uani 1 1 d . .
H30 H 1.2285 -0.2986 0.5728 0.038 Uiso 1 1 calc R U
C56 C 1.2022(2) -0.37682(15) 0.56538(17) 0.0337(7) Uani 1 1 d . .
H31 H 1.2083 -0.3833 0.6127 0.040 Uiso 1 1 calc R U
C57 C 1.1808(2) -0.41791(13) 0.51951(17) 0.0298(7) Uani 1 1 d . .
C58 C 1.1726(2) -0.40802(13) 0.45065(17) 0.0295(7) Uani 1 1 d . .
H32 H 1.1579 -0.4359 0.4194 0.035 Uiso 1 1 calc R U
C59 C 1.1855(2) -0.35801(13) 0.42708(16) 0.0277(7) Uani 1 1 d . .
H33 H 1.1805 -0.3515 0.3798 0.033 Uiso 1 1 calc R U
O8 O 1.16679(16) -0.46893(10) 0.53713(13) 0.0389(6) Uani 1 1 d . .
C60 C 1.1696(3) -0.47914(18) 0.6076(2) 0.0495(10) Uani 1 1 d . .
H34 H 1.2261 -0.4708 0.6315 0.074 Uiso 1 1 calc R U
H35 H 1.1571 -0.5164 0.6143 0.074 Uiso 1 1 calc R U
H36 H 1.1274 -0.4573 0.6254 0.074 Uiso 1 1 calc R U
O9 O 1.01997(13) -0.24836(8) 0.32004(11) 0.0256(5) Uani 1 1 d . .
C61 C 1.00175(18) -0.30188(12) 0.31301(15) 0.0230(6) Uani 1 1 d . .
C62 C 1.05108(18) -0.33170(12) 0.27614(14) 0.0224(6) Uani 1 1 d . .
H37 H 1.0896 -0.3149 0.2511 0.027 Uiso 1 1 calc R U
C63 C 1.04442(18) -0.38609(12) 0.27573(15) 0.0232(6) Uani 1 1 d . .
H38 H 1.0784 -0.4066 0.2504 0.028 Uiso 1 1 calc R U
C64 C 0.98790(19) -0.41072(12) 0.31247(15) 0.0234(6) Uani 1 1 d . .
C65 C 0.93528(19) -0.37997(13) 0.34643(16) 0.0263(6) Uani 1 1 d . .
H39 H 0.8943 -0.3965 0.3693 0.032 Uiso 1 1 calc R U
C66 C 0.94213(19) -0.32593(12) 0.34711(16) 0.0254(6) Uani 1 1 d . .
H40 H 0.9064 -0.3052 0.3707 0.030 Uiso 1 1 calc R U
O10 O 0.97976(14) -0.46415(8) 0.31843(12) 0.0300(5) Uani 1 1 d . .
C67 C 1.0399(2) -0.49637(13) 0.29204(19) 0.0351(8) Uani 1 1 d . .
H41 H 1.0320 -0.4933 0.2426 0.053 Uiso 1 1 calc R U
H42 H 1.0321 -0.5332 0.3047 0.053 Uiso 1 1 calc R U
H43 H 1.0973 -0.4849 0.3107 0.053 Uiso 1 1 calc R U
O11 O 0.77521(14) -0.09060(9) 0.28369(11) 0.0302(5) Uani 1 1 d . .
C68 C 0.73306(19) -0.07525(13) 0.22088(17) 0.0279(7) Uani 1 1 d . .
C69 C 0.7680(2) -0.07523(12) 0.16213(17) 0.0289(7) Uani 1 1 d . .
H44 H 0.8233 -0.0890 0.1620 0.035 Uiso 1 1 calc R U
C70 C 0.7225(2) -0.05503(13) 0.10248(17) 0.0305(7) Uani 1 1 d . .
H45 H 0.7467 -0.0551 0.0618 0.037 Uiso 1 1 calc R U
C71 C 0.6418(2) -0.03486(14) 0.10306(18) 0.0334(7) Uani 1 1 d . .
C72 C 0.6073(2) -0.03430(16) 0.16309(18) 0.0378(8) Uani 1 1 d . .
H46 H 0.5523 -0.0201 0.1637 0.045 Uiso 1 1 calc R U
C73 C 0.6530(2) -0.05436(15) 0.22215(17) 0.0336(7) Uani 1 1 d . .
H47 H 0.6295 -0.0538 0.2632 0.040 Uiso 1 1 calc R U
O12 O 0.59107(16) -0.01397(11) 0.04802(12) 0.0424(6) Uani 1 1 d . .
C74 C 0.6250(3) -0.01020(19) -0.01360(19) 0.0467(10) Uani 1 1 d . .
H48 H 0.6746 0.0130 -0.0072 0.070 Uiso 1 1 calc R U
H49 H 0.5821 0.0043 -0.0490 0.070 Uiso 1 1 calc R U
H50 H 0.6418 -0.0453 -0.0272 0.070 Uiso 1 1 calc R U
O13 O 0.77552(13) 0.04810(8) 0.31689(11) 0.0260(5) Uani 1 1 d . .
C75 C 0.70713(19) 0.06830(12) 0.27222(16) 0.0257(6) Uani 1 1 d . .
C76 C 0.7176(2) 0.07944(14) 0.20641(17) 0.0321(7) Uani 1 1 d . .
H51 H 0.7717 0.0755 0.1927 0.038 Uiso 1 1 calc R U
C77 C 0.6495(2) 0.09638(16) 0.15998(18) 0.0374(8) Uani 1 1 d . .
H52 H 0.6568 0.1041 0.1146 0.045 Uiso 1 1 calc R U
C78 C 0.5707(2) 0.10190(15) 0.18059(19) 0.0364(8) Uani 1 1 d . .
C79 C 0.5612(2) 0.09068(14) 0.24709(18) 0.0336(7) Uani 1 1 d . .
H53 H 0.5072 0.0946 0.2610 0.040 Uiso 1 1 calc R U
C80 C 0.6288(2) 0.07396(13) 0.29349(17) 0.0288(7) Uani 1 1 d . .
H54 H 0.6218 0.0665 0.3390 0.035 Uiso 1 1 calc R U
O14 O 0.49848(16) 0.11720(13) 0.13906(15) 0.0517(8) Uani 1 1 d . .
C81 C 0.5060(3) 0.1278(3) 0.0697(2) 0.0727(17) Uani 1 1 d . .
H55 H 0.5456 0.1571 0.0675 0.109 Uiso 1 1 calc R U
H56 H 0.4504 0.1373 0.0450 0.109 Uiso 1 1 calc R U
H57 H 0.5272 0.0964 0.0492 0.109 Uiso 1 1 calc R U
O15 O 1.00877(13) 0.18658(8) 0.45843(11) 0.0274(5) Uani 1 1 d . .
C82 C 1.00770(18) 0.24042(12) 0.44421(16) 0.0248(6) Uani 1 1 d . .
C83 C 1.0235(2) 0.25874(13) 0.38152(17) 0.0320(7) Uani 1 1 d . .
H58 H 1.0292 0.2346 0.3461 0.038 Uiso 1 1 calc R U
C84 C 1.0310(2) 0.31233(13) 0.37113(17) 0.0321(7) Uani 1 1 d . .
H59 H 1.0416 0.3251 0.3284 0.039 Uiso 1 1 calc R U
C85 C 1.0229(2) 0.34761(12) 0.42307(16) 0.0273(7) Uani 1 1 d . .
C86 C 1.0047(2) 0.32901(13) 0.48430(16) 0.0292(7) Uani 1 1 d . .
H60 H 0.9977 0.3531 0.5195 0.035 Uiso 1 1 calc R U
C87 C 0.9965(2) 0.27528(13) 0.49460(16) 0.0275(7) Uani 1 1 d . .
H61 H 0.9831 0.2627 0.5366 0.033 Uiso 1 1 calc R U
O16 O 1.03280(17) 0.39981(9) 0.40764(12) 0.0352(5) Uani 1 1 d . .
C88 C 1.0482(2) 0.43553(13) 0.46334(18) 0.0354(8) Uani 1 1 d . .
H62 H 0.9991 0.4360 0.4875 0.053 Uiso 1 1 calc R U
H63 H 1.0577 0.4710 0.4465 0.053 Uiso 1 1 calc R U
H64 H 1.0984 0.4241 0.4942 0.053 Uiso 1 1 calc R U
C89 C 1.2290(3) -0.21620(16) 0.2992(2) 0.0474(10) Uani 1 1 d . .
H65 H 1.1923 -0.2200 0.3353 0.057 Uiso 1 1 calc R U
Cl1 Cl 1.30115(8) -0.16452(4) 0.32222(6) 0.0580(3) Uani 1 1 d . .
Cl2 Cl 1.16365(8) -0.20087(5) 0.22225(5) 0.0577(3) Uani 1 1 d . .
Cl3 Cl 1.28252(8) -0.27617(4) 0.29258(6) 0.0584(3) Uani 1 1 d . .
C90 C 1.5122(6) -0.1551(3) 0.1691(5) 0.122(3) Uani 1 1 d . .
H66 H 1.5387 -0.1213 0.1873 0.146 Uiso 1 1 calc R U
Cl4 Cl 1.58071(12) -0.18218(8) 0.11261(13) 0.1156(7) Uani 1 1 d . .
Cl5 Cl 1.41954(19) -0.13904(14) 0.12227(19) 0.1956(18) Uani 1 1 d . .
Cl6 Cl 1.5111(3) -0.19626(14) 0.23680(17) 0.2091(19) Uani 1 1 d . .

loop_
_atom_site_aniso_label
_atom_site_aniso_U_11
_atom_site_aniso_U_22
_atom_site_aniso_U_33
_atom_site_aniso_U_23
_atom_site_aniso_U_13
_atom_site_aniso_U_12
N1 0.0170(11) 0.0211(12) 0.0206(12) 0.0007(9) 0.0024(9) -0.0012(9)
C1 0.0186(14) 0.0252(15) 0.0185(13) 0.0015(11) 0.0028(11) -0.0015(11)
C2 0.0217(15) 0.0259(15) 0.0249(15) 0.0019(12) 0.0017(12) -0.0009(12)
C3 0.0243(16) 0.0244(16) 0.0391(18) 0.0022(13) -0.0005(13) -0.0007(12)
C4 0.0285(17) 0.0230(16) 0.050(2) -0.0009(14) -0.0042(15) -0.0039(13)
C5 0.0230(15) 0.0293(17) 0.0422(19) -0.0020(14) -0.0020(14) -0.0021(13)
C6 0.0191(14) 0.0259(15) 0.0290(16) 0.0004(12) 0.0030(12) 0.0015(12)
C7 0.0202(14) 0.0244(15) 0.0214(14) 0.0009(11) 0.0045(11) -0.0014(11)
C8 0.0187(14) 0.0239(15) 0.0192(14) 0.0011(11) 0.0047(11) -0.0012(11)
N2 0.0183(11) 0.0236(12) 0.0204(12) 0.0000(10) 0.0033(9) -0.0005(9)
N3 0.0159(11) 0.0227(12) 0.0222(12) 0.0008(10) 0.0024(9) -0.0007(9)
C9 0.0176(13) 0.0237(14) 0.0209(14) 0.0022(11) 0.0055(11) 0.0001(11)
C10 0.0194(14) 0.0233(14) 0.0235(14) 0.0008(11) 0.0040(11) 0.0005(11)
C11 0.0193(14) 0.0283(16) 0.0292(16) 0.0000(12) -0.0009(12) 0.0007(12)
C12 0.0229(15) 0.0318(17) 0.0386(18) 0.0001(14) -0.0022(13) 0.0074(13)
C13 0.0302(17) 0.0273(16) 0.0394(19) -0.0023(14) -0.0014(14) 0.0083(13)
C14 0.0259(16) 0.0255(15) 0.0290(16) -0.0018(13) -0.0004(12) 0.0019(12)
C15 0.0198(14) 0.0255(15) 0.0228(14) 0.0002(12) 0.0020(11) 0.0014(11)
C16 0.0187(14) 0.0227(14) 0.0221(14) 0.0017(11) 0.0038(11) 0.0012(11)
N4 0.0177(12) 0.0233(12) 0.0211(12) 0.0018(10) 0.0017(9) -0.0002(9)
N5 0.0162(11) 0.0239(12) 0.0188(12) -0.0002(9) 0.0018(9) -0.0017(9)
C17 0.0189(14) 0.0230(14) 0.0201(14) 0.0010(11) 0.0052(11) -0.0021(11)
C18 0.0174(13) 0.0231(14) 0.0213(14) 0.0028(11) 0.0041(11) 0.0004(11)
C19 0.0205(14) 0.0218(14) 0.0219(14) 0.0011(11) 0.0035(11) 0.0007(11)
C20 0.0254(15) 0.0256(15) 0.0239(15) -0.0016(12) 0.0018(12) -0.0019(12)
C21 0.0235(15) 0.0291(16) 0.0237(15) -0.0002(12) -0.0021(12) -0.0005(12)
C22 0.0207(14) 0.0264(15) 0.0260(15) 0.0016(12) 0.0029(12) 0.0024(12)
C23 0.0209(14) 0.0225(14) 0.0187(14) 0.0009(11) 0.0041(11) -0.0002(11)
C24 0.0179(13) 0.0231(14) 0.0174(13) 0.0010(11) 0.0046(10) -0.0014(11)
N6 0.0195(12) 0.0225(12) 0.0184(12) 0.0008(9) 0.0038(9) 0.0009(9)
N7 0.0184(12) 0.0243(12) 0.0199(12) 0.0009(10) 0.0048(9) -0.0009(9)
C25 0.0200(14) 0.0225(14) 0.0172(13) 0.0014(11) 0.0055(11) 0.0014(11)
C26 0.0180(13) 0.0235(14) 0.0193(13) 0.0019(11) 0.0067(11) 0.0013(11)
C27 0.0176(13) 0.0262(15) 0.0194(14) 0.0023(11) 0.0049(11) 0.0008(11)
C28 0.0188(14) 0.0292(16) 0.0221(14) 0.0031(12) 0.0041(11) 0.0026(12)
C29 0.0235(15) 0.0226(14) 0.0255(15) 0.0033(12) 0.0058(12) 0.0038(12)
C30 0.0206(14) 0.0238(15) 0.0210(14) 0.0002(11) 0.0039(11) -0.0004(11)
C31 0.0183(14) 0.0240(14) 0.0184(13) 0.0006(11) 0.0038(11) -0.0003(11)
C32 0.0185(14) 0.0233(14) 0.0181(13) 0.0028(11) 0.0048(11) 0.0016(11)
N8 0.0184(12) 0.0242(12) 0.0208(12) 0.0014(10) 0.0037(9) 0.0016(9)
O1 0.0295(12) 0.0213(11) 0.0646(17) 0.0012(11) -0.0115(11) 0.0001(9)
C33 0.0232(15) 0.0228(16) 0.048(2) 0.0009(14) 0.0001(14) -0.0005(12)
C34 0.042(2) 0.0341(19) 0.041(2) 0.0041(16) -0.0072(16) -0.0009(15)
C35 0.049(2) 0.0297(18) 0.048(2) 0.0112(16) -0.0015(18) -0.0034(16)
C36 0.0245(16) 0.0288(17) 0.049(2) -0.0027(15) 0.0051(14) -0.0002(13)
C37 0.0370(19) 0.040(2) 0.0386(19) -0.0032(15) 0.0122(15) 0.0028(15)
C38 0.0391(19) 0.0333(18) 0.045(2) 0.0071(15) 0.0137(16) 0.0029(15)
O2 0.0472(15) 0.0267(13) 0.0662(18) -0.0061(12) 0.0061(13) -0.0045(11)
C39 0.040(2) 0.046(2) 0.074(3) -0.022(2) 0.002(2) -0.0023(18)
O3 0.0182(10) 0.0269(11) 0.0420(13) -0.0017(9) -0.0035(9) -0.0006(8)
C40 0.0187(14) 0.0272(16) 0.0354(17) 0.0013(13) 0.0017(12) -0.0002(12)
C41 0.0278(16) 0.0352(17) 0.0258(16) 0.0030(13) 0.0018(13) -0.0040(13)
C42 0.0243(16) 0.0389(18) 0.0329(17) 0.0062(14) 0.0076(13) -0.0020(13)
C43 0.0224(16) 0.050(2) 0.0334(18) 0.0124(15) -0.0014(13) -0.0031(14)
C44 0.0298(18) 0.061(2) 0.0269(17) 0.0104(16) 0.0029(14) -0.0051(16)
C45 0.0247(16) 0.047(2) 0.0348(18) 0.0043(15) 0.0087(14) -0.0033(14)
O4 0.0205(12) 0.104(2) 0.0366(14) 0.0248(15) -0.0030(10) -0.0095(13)
C46 0.0225(18) 0.111(4) 0.045(2) 0.023(2) 0.0004(16) -0.008(2)
O5 0.0189(11) 0.0299(12) 0.0451(14) -0.0016(10) -0.0060(9) 0.0033(9)
C47 0.0201(15) 0.0331(17) 0.0316(17) -0.0017(13) -0.0030(12) 0.0051(13)
C48 0.0276(16) 0.0354(17) 0.0293(17) 0.0076(14) -0.0007(13) 0.0017(13)
C49 0.0240(16) 0.0418(19) 0.0308(17) 0.0085(14) 0.0021(13) -0.0015(14)
C50 0.0204(15) 0.0358(17) 0.0278(16) 0.0021(13) -0.0010(12) 0.0028(13)
C51 0.0273(16) 0.0379(18) 0.0329(17) 0.0094(14) 0.0003(14) -0.0006(14)
C52 0.0233(16) 0.0373(18) 0.0387(19) 0.0060(15) 0.0034(14) -0.0015(13)
O6 0.0192(11) 0.0449(14) 0.0359(13) 0.0113(10) -0.0026(9) -0.0004(10)
C53 0.0211(15) 0.0417(19) 0.0382(19) 0.0090(15) 0.0014(13) -0.0012(14)
O7 0.0331(12) 0.0224(11) 0.0369(13) 0.0000(9) -0.0099(10) 0.0009(9)
C54 0.0227(15) 0.0255(16) 0.0321(17) -0.0028(13) 0.0004(12) 0.0026(12)
C55 0.0319(17) 0.0332(17) 0.0290(17) -0.0078(14) 0.0021(13) 0.0013(13)
C56 0.0335(17) 0.045(2) 0.0228(16) -0.0007(14) 0.0034(13) 0.0017(15)
C57 0.0249(16) 0.0327(17) 0.0314(17) 0.0024(13) 0.0036(13) -0.0004(13)
C58 0.0303(16) 0.0284(16) 0.0292(17) -0.0060(13) 0.0027(13) -0.0035(13)
C59 0.0287(16) 0.0291(16) 0.0245(15) -0.0017(13) 0.0019(12) 0.0014(13)
O8 0.0430(14) 0.0373(13) 0.0354(13) 0.0089(11) 0.0030(11) -0.0077(11)
C60 0.055(2) 0.054(2) 0.038(2) 0.0157(18) 0.0028(18) -0.0122(19)
O9 0.0197(10) 0.0200(10) 0.0358(12) -0.0040(9) 0.0001(9) 0.0006(8)
C61 0.0207(14) 0.0217(14) 0.0249(15) -0.0016(12) -0.0023(11) 0.0003(11)
C62 0.0196(14) 0.0286(15) 0.0186(14) 0.0002(11) 0.0019(11) -0.0012(11)
C63 0.0218(14) 0.0264(15) 0.0214(14) -0.0019(12) 0.0034(11) 0.0026(12)
C64 0.0222(14) 0.0240(15) 0.0235(15) -0.0016(12) 0.0019(11) -0.0014(11)
C65 0.0237(15) 0.0301(16) 0.0267(15) 0.0010(12) 0.0095(12) -0.0015(12)
C66 0.0227(15) 0.0277(16) 0.0262(15) -0.0039(12) 0.0052(12) 0.0026(12)
O10 0.0346(12) 0.0216(11) 0.0364(12) -0.0004(9) 0.0137(10) -0.0012(9)
C67 0.0402(19) 0.0265(16) 0.0408(19) -0.0012(14) 0.0131(15) 0.0011(14)
O11 0.0267(11) 0.0324(12) 0.0286(11) -0.0041(9) -0.0060(9) 0.0080(9)
C68 0.0227(15) 0.0272(16) 0.0312(17) -0.0011(13) -0.0044(13) -0.0009(12)
C69 0.0214(15) 0.0270(16) 0.0379(18) -0.0010(13) 0.0029(13) 0.0011(12)
C70 0.0290(16) 0.0306(17) 0.0329(17) 0.0014(13) 0.0084(13) 0.0002(13)
C71 0.0276(16) 0.0399(19) 0.0317(17) 0.0044(14) 0.0006(14) 0.0047(14)
C72 0.0252(17) 0.053(2) 0.0346(18) 0.0032(16) 0.0030(14) 0.0097(15)
C73 0.0239(16) 0.047(2) 0.0290(17) 0.0024(15) 0.0021(13) 0.0043(14)
O12 0.0328(13) 0.0634(17) 0.0301(13) 0.0102(12) 0.0021(10) 0.0136(12)
C74 0.044(2) 0.066(3) 0.0308(19) 0.0114(18) 0.0075(16) 0.0083(19)
O13 0.0199(10) 0.0252(11) 0.0310(11) 0.0001(9) -0.0026(9) 0.0000(8)
C75 0.0191(14) 0.0269(15) 0.0299(16) -0.0002(12) -0.0006(12) -0.0002(12)
C76 0.0217(15) 0.0417(19) 0.0330(17) 0.0034(14) 0.0049(13) -0.0039(13)
C77 0.0286(17) 0.054(2) 0.0293(17) 0.0094(16) 0.0012(14) -0.0060(15)
C78 0.0221(16) 0.044(2) 0.0404(19) 0.0072(16) -0.0031(14) -0.0043(14)
C79 0.0203(15) 0.0416(19) 0.0386(19) 0.0035(15) 0.0040(13) 0.0016(13)
C80 0.0244(16) 0.0347(17) 0.0273(16) 0.0003(13) 0.0037(12) -0.0005(13)
O14 0.0250(13) 0.080(2) 0.0471(16) 0.0237(15) -0.0060(11) -0.0020(13)
C81 0.040(2) 0.121(5) 0.051(3) 0.042(3) -0.012(2) -0.007(3)
O15 0.0267(11) 0.0199(10) 0.0331(12) -0.0012(9) -0.0035(9) -0.0003(8)
C82 0.0205(14) 0.0215(15) 0.0312(16) -0.0008(12) 0.0002(12) 0.0004(11)
C83 0.0382(18) 0.0282(17) 0.0303(17) -0.0075(13) 0.0075(14) 0.0003(14)
C84 0.0428(19) 0.0305(17) 0.0250(16) -0.0008(13) 0.0112(14) -0.0039(14)
C85 0.0283(16) 0.0240(15) 0.0296(16) -0.0021(12) 0.0050(13) -0.0025(12)
C86 0.0338(17) 0.0270(16) 0.0272(16) -0.0062(13) 0.0060(13) -0.0004(13)
C87 0.0286(16) 0.0290(16) 0.0253(15) 0.0004(13) 0.0056(12) 0.0003(13)
O16 0.0531(15) 0.0233(11) 0.0297(12) -0.0021(9) 0.0080(11) -0.0058(10)
C88 0.046(2) 0.0258(16) 0.0356(18) -0.0058(14) 0.0105(15) -0.0077(14)
C89 0.063(3) 0.043(2) 0.036(2) -0.0032(17) 0.0089(18) -0.0126(19)
Cl1 0.0718(7) 0.0509(6) 0.0520(6) -0.0095(5) 0.0120(5) -0.0236(5)
Cl2 0.0774(8) 0.0581(6) 0.0358(5) 0.0044(4) 0.0022(5) -0.0141(5)
Cl3 0.0691(7) 0.0476(6) 0.0600(6) -0.0095(5) 0.0149(5) -0.0025(5)
C90 0.127(7) 0.091(5) 0.133(7) -0.038(5) -0.023(6) 0.017(5)
Cl4 0.0903(12) 0.0918(12) 0.1535(18) 0.0342(12) -0.0193(12) -0.0282(10)
Cl5 0.132(2) 0.194(3) 0.226(3) -0.115(3) -0.090(2) 0.0475(19)
Cl6 0.339(5) 0.143(2) 0.147(2) -0.042(2) 0.043(3) 0.097(3)

loop_
_atom_type_symbol
_atom_type_description
_atom_type_scat_dispersion_real
_atom_type_scat_dispersion_imag
_atom_type_scat_source
C C 0.0181 0.0091 'International Tables Vol C Tables 4.2.6.8 and 6.1.1.4'
H H 0.0000 0.0000 'International Tables Vol C Tables 4.2.6.8 and 6.1.1.4'
N N 0.0311 0.0180 'International Tables Vol C Tables 4.2.6.8 and 6.1.1.4'
O O 0.0492 0.0322 'International Tables Vol C Tables 4.2.6.8 and 6.1.1.4'
Cl Cl 0.3639 0.7018 'International Tables Vol C Tables 4.2.6.8 and 6.1.1.4'

loop_
_geom_angle_atom_site_label_1
_geom_angle_atom_site_label_2
_geom_angle_atom_site_label_3
_geom_angle
C1 N1 C8 109.8(2)
N8 C1 N1 128.0(3)
N8 C1 C2 123.4(3)
N1 C1 C2 108.6(2)
C3 C2 C7 120.8(3)
C3 C2 C1 132.6(3)
C7 C2 C1 106.4(3)
O1 C3 C2 117.3(3)
O1 C3 C4 124.5(3)
C2 C3 C4 118.1(3)
C3 C4 C5 121.3(3)
C4 C5 C6 121.1(3)
O3 C6 C7 118.0(3)
O3 C6 C5 124.0(3)
C7 C6 C5 117.9(3)
C6 C7 C2 120.9(3)
C6 C7 C8 132.3(3)
C2 C7 C8 106.7(3)
N2 C8 N1 127.9(3)
N2 C8 C7 123.5(3)
N1 C8 C7 108.5(2)
C8 N2 C9 123.5(3)
C16 N3 C9 108.6(2)
N2 C9 N3 127.9(3)
N2 C9 C10 122.4(3)
N3 C9 C10 109.6(2)
C11 C10 C15 121.0(3)
C11 C10 C9 132.9(3)
C15 C10 C9 106.0(2)
O5 C11 C12 124.8(3)
O5 C11 C10 117.2(3)
C12 C11 C10 118.0(3)
C11 C12 C13 120.6(3)
C14 C13 C12 121.8(3)
O7 C14 C13 122.8(3)
O7 C14 C15 119.0(3)
C13 C14 C15 118.1(3)
C14 C15 C10 120.4(3)
C14 C15 C16 133.1(3)
C10 C15 C16 106.5(3)
N4 C16 N3 128.0(3)
N4 C16 C15 122.6(3)
N3 C16 C15 109.3(2)
C17 N4 C16 123.0(3)
C24 N5 C17 110.5(2)
N4 C17 N5 128.1(3)
N4 C17 C18 123.9(3)
N5 C17 C18 108.0(2)
C19 C18 C23 120.0(3)
C19 C18 C17 133.3(3)
C23 C18 C17 106.6(3)
O9 C19 C20 123.9(3)
O9 C19 C18 117.3(2)
C20 C19 C18 118.6(3)
C19 C20 C21 121.0(3)
C22 C21 C20 120.8(3)
O11 C22 C23 118.4(3)
O11 C22 C21 122.9(3)
C23 C22 C21 118.5(3)
C22 C23 C18 120.9(3)
C22 C23 C24 132.3(3)
C18 C23 C24 106.8(2)
N6 C24 N5 128.6(3)
N6 C24 C23 123.2(3)
N5 C24 C23 108.1(2)
C24 N6 C25 123.3(2)
C32 N7 C25 108.4(2)
N6 C25 N7 127.5(3)
N6 C25 C26 123.0(3)
N7 C25 C26 109.5(2)
C27 C26 C31 120.4(3)
C27 C26 C25 133.3(3)
C31 C26 C25 106.2(2)
O13 C27 C28 123.5(3)
O13 C27 C26 118.5(3)
C28 C27 C26 118.0(3)
C27 C28 C29 121.1(3)
C30 C29 C28 121.5(3)
O15 C30 C29 124.2(3)
O15 C30 C31 118.1(3)
C29 C30 C31 117.7(3)
C30 C31 C26 121.3(3)
C30 C31 C32 132.4(3)
C26 C31 C32 106.3(2)
N8 C32 N7 128.0(3)
N8 C32 C31 122.3(3)
N7 C32 C31 109.7(2)
C1 N8 C32 123.1(3)
C3 O1 C33 119.9(3)
C38 C33 C34 120.5(3)
C38 C33 O1 121.6(3)
C34 C33 O1 117.8(3)
C33 C34 C35 119.5(4)
C34 C35 C36 120.0(3)
O2 C36 C37 123.8(3)
O2 C36 C35 116.4(3)
C37 C36 C35 119.8(3)
C36 C37 C38 119.9(4)
C33 C38 C37 120.3(3)
C36 O2 C39 116.3(3)
C6 O3 C40 118.2(2)
C45 C40 C41 120.7(3)
C45 C40 O3 119.4(3)
C41 C40 O3 119.7(3)
C40 C41 C42 119.8(3)
C41 C42 C43 119.7(3)
O4 C43 C42 124.1(3)
O4 C43 C44 115.7(3)
C42 C43 C44 120.1(3)
C45 C44 C43 119.8(3)
C44 C45 C40 119.9(3)
C43 O4 C46 117.3(3)
C11 O5 C47 120.4(2)
C48 C47 C52 120.8(3)
C48 C47 O5 116.5(3)
C52 C47 O5 122.5(3)
C47 C48 C49 120.6(3)
C48 C49 C50 119.3(3)
O6 C50 C49 124.3(3)
O6 C50 C51 116.2(3)
C49 C50 C51 119.5(3)
C52 C51 C50 120.5(3)
C51 C52 C47 119.2(3)
C50 O6 C53 116.5(3)
C14 O7 C54 117.9(2)
C59 C54 C55 120.5(3)
C59 C54 O7 116.2(3)
C55 C54 O7 123.1(3)
C56 C55 C54 120.0(3)
C55 C56 C57 119.8(3)
O8 C57 C58 115.6(3)
O8 C57 C56 124.8(3)
C58 C57 C56 119.6(3)
C59 C58 C57 120.6(3)
C58 C59 C54 119.6(3)
C57 O8 C60 116.3(3)
C19 O9 C61 120.1(2)
C62 C61 C66 120.4(3)
C62 C61 O9 117.5(3)
C66 C61 O9 121.8(3)
C61 C62 C63 120.0(3)
C62 C63 C64 120.0(3)
O10 C64 C63 124.6(3)
O10 C64 C65 116.1(3)
C63 C64 C65 119.3(3)
C66 C65 C64 120.7(3)
C65 C66 C61 119.5(3)
C64 O10 C67 117.3(2)
C22 O11 C68 120.5(2)
C69 C68 O11 124.6(3)
C69 C68 C73 120.6(3)
O11 C68 C73 114.6(3)
C68 C69 C70 120.2(3)
C71 C70 C69 119.6(3)
O12 C71 C70 125.1(3)
O12 C71 C72 115.0(3)
C70 C71 C72 119.9(3)
C73 C72 C71 120.1(3)
C72 C73 C68 119.6(3)
C71 O12 C74 117.6(3)
C27 O13 C75 117.3(2)
C76 C75 C80 120.8(3)
C76 C75 O13 119.3(3)
C80 C75 O13 119.8(3)
C75 C76 C77 120.4(3)
C76 C77 C78 119.2(3)
O14 C78 C79 115.8(3)
O14 C78 C77 124.5(3)
C79 C78 C77 119.6(3)
C80 C79 C78 121.3(3)
C79 C80 C75 118.5(3)
C78 O14 C81 117.0(3)
C30 O15 C82 119.0(2)
C87 C82 C83 120.3(3)
C87 C82 O15 118.8(3)
C83 C82 O15 120.7(3)
C84 C83 C82 119.6(3)
C83 C84 C85 120.1(3)
O16 C85 C86 125.0(3)
O16 C85 C84 115.3(3)
C86 C85 C84 119.7(3)
C85 C86 C87 120.2(3)
C82 C87 C86 120.0(3)
C85 O16 C88 116.7(3)
Cl3 C89 Cl1 110.9(3)
Cl3 C89 Cl2 110.9(2)
Cl1 C89 Cl2 110.0(2)
Cl5 C90 Cl6 118.5(7)
Cl5 C90 Cl4 108.0(5)
Cl6 C90 Cl4 109.6(4)

loop_
_geom_bond_atom_site_label_1
_geom_bond_atom_site_label_2
_geom_bond_distance
N1 C1 1.369(4)
N1 C8 1.371(4)
C1 N8 1.324(4)
C1 C2 1.456(4)
C2 C3 1.389(4)
C2 C7 1.414(4)
C3 O1 1.374(4)
C3 C4 1.389(5)
C4 C5 1.396(5)
C5 C6 1.397(5)
C6 O3 1.369(4)
C6 C7 1.390(4)
C7 C8 1.452(4)
C8 N2 1.323(4)
N2 C9 1.330(4)
N3 C16 1.365(4)
N3 C9 1.370(4)
C9 C10 1.455(4)
C10 C11 1.398(4)
C10 C15 1.405(4)
C11 O5 1.365(4)
C11 C12 1.390(5)
C12 C13 1.394(5)
C13 C14 1.383(5)
C14 O7 1.379(4)
C14 C15 1.391(4)
C15 C16 1.459(4)
C16 N4 1.335(4)
N4 C17 1.326(4)
N5 C24 1.366(4)
N5 C17 1.370(4)
C17 C18 1.459(4)
C18 C19 1.396(4)
C18 C23 1.411(4)
C19 O9 1.376(4)
C19 C20 1.384(4)
C20 C21 1.396(4)
C21 C22 1.390(4)
C22 O11 1.378(4)
C22 C23 1.385(4)
C23 C24 1.457(4)
C24 N6 1.324(4)
N6 C25 1.330(4)
N7 C32 1.368(4)
N7 C25 1.376(4)
C25 C26 1.459(4)
C26 C27 1.398(4)
C26 C31 1.409(4)
C27 O13 1.373(4)
C27 C28 1.393(4)
C28 C29 1.395(4)
C29 C30 1.389(4)
C30 O15 1.366(4)
C30 C31 1.393(4)
C31 C32 1.458(4)
C32 N8 1.330(4)
O1 C33 1.391(4)
C33 C38 1.372(5)
C33 C34 1.376(5)
C34 C35 1.388(5)
C35 C36 1.393(6)
C36 O2 1.372(4)
C36 C37 1.374(5)
C37 C38 1.386(5)
O2 C39 1.435(5)
O3 C40 1.396(4)
C40 C45 1.378(5)
C40 C41 1.379(5)
C41 C42 1.380(5)
C42 C43 1.386(5)
C43 O4 1.369(4)
C43 C44 1.390(5)
C44 C45 1.374(5)
O4 C46 1.430(5)
O5 C47 1.400(4)
C47 C48 1.364(5)
C47 C52 1.385(5)
C48 C49 1.387(5)
C49 C50 1.391(5)
C50 O6 1.369(4)
C50 C51 1.394(5)
C51 C52 1.377(5)
O6 C53 1.440(4)
O7 C54 1.386(4)
C54 C59 1.383(5)
C54 C55 1.383(5)
C55 C56 1.381(5)
C56 C57 1.396(5)
C57 O8 1.368(4)
C57 C58 1.384(5)
C58 C59 1.379(5)
O8 C60 1.424(5)
O9 C61 1.391(4)
C61 C62 1.380(4)
C61 C66 1.391(4)
C62 C63 1.384(4)
C63 C64 1.392(4)
C64 O10 1.369(4)
C64 C65 1.394(4)
C65 C66 1.375(4)
O10 C67 1.421(4)
O11 C68 1.388(4)
C68 C69 1.371(5)
C68 C73 1.388(5)
C69 C70 1.397(5)
C70 C71 1.389(5)
C71 O12 1.372(4)
C71 C72 1.391(5)
C72 C73 1.388(5)
O12 C74 1.419(4)
O13 C75 1.401(4)
C75 C76 1.378(5)
C75 C80 1.386(4)
C76 C77 1.389(5)
C77 C78 1.389(5)
C78 O14 1.372(4)
C78 C79 1.388(5)
C79 C80 1.381(5)
O14 C81 1.432(5)
O15 C82 1.395(4)
C82 C87 1.371(5)
C82 C83 1.393(5)
C83 C84 1.383(5)
C84 C85 1.390(5)
C85 O16 1.374(4)
C85 C86 1.381(5)
C86 C87 1.388(5)
O16 C88 1.427(4)
C89 Cl3 1.759(5)
C89 Cl1 1.761(4)
C89 Cl2 1.768(4)
C90 Cl5 1.678(9)
C90 Cl6 1.711(11)
C90 Cl4 1.818(10)

loop_
_geom_torsion_atom_site_label_1
_geom_torsion_atom_site_label_2
_geom_torsion_atom_site_label_3
_geom_torsion_atom_site_label_4
_geom_torsion
C8 N1 C1 N8 -179.9(3)
C8 N1 C1 C2 1.4(3)
N8 C1 C2 C3 -5.5(5)
N1 C1 C2 C3 173.3(3)
N8 C1 C2 C7 -179.9(3)
N1 C1 C2 C7 -1.2(3)
C7 C2 C3 O1 173.9(3)
C1 C2 C3 O1 0.1(5)
C7 C2 C3 C4 -2.0(5)
C1 C2 C3 C4 -175.7(3)
O1 C3 C4 C5 -175.0(4)
C2 C3 C4 C5 0.5(5)
C3 C4 C5 C6 1.1(6)
C4 C5 C6 O3 175.7(3)
C4 C5 C6 C7 -1.2(5)
O3 C6 C7 C2 -177.4(3)
C5 C6 C7 C2 -0.2(4)
O3 C6 C7 C8 -1.8(5)
C5 C6 C7 C8 175.3(3)
C3 C2 C7 C6 1.9(5)
C1 C2 C7 C6 177.1(3)
C3 C2 C7 C8 -174.7(3)
C1 C2 C7 C8 0.5(3)
C1 N1 C8 N2 -177.6(3)
C1 N1 C8 C7 -1.0(3)
C6 C7 C8 N2 1.0(5)
C2 C7 C8 N2 177.1(3)
C6 C7 C8 N1 -175.8(3)
C2 C7 C8 N1 0.3(3)
N1 C8 N2 C9 1.6(5)
C7 C8 N2 C9 -174.6(3)
C8 N2 C9 N3 0.0(5)
C8 N2 C9 C10 176.7(3)
C16 N3 C9 N2 177.2(3)
C16 N3 C9 C10 0.2(3)
N2 C9 C10 C11 -1.6(5)
N3 C9 C10 C11 175.7(3)
N2 C9 C10 C15 -179.1(3)
N3 C9 C10 C15 -1.8(3)
C15 C10 C11 O5 179.4(3)
C9 C10 C11 O5 2.2(5)
C15 C10 C11 C12 0.8(5)
C9 C10 C11 C12 -176.4(3)
O5 C11 C12 C13 178.8(3)
C10 C11 C12 C13 -2.7(5)
C11 C12 C13 C14 1.1(6)
C12 C13 C14 O7 179.0(3)
C12 C13 C14 C15 2.5(5)
O7 C14 C15 C10 178.9(3)
C13 C14 C15 C10 -4.4(5)
O7 C14 C15 C16 -3.6(5)
C13 C14 C15 C16 173.1(3)
C11 C10 C15 C14 2.8(5)
C9 C10 C15 C14 -179.3(3)
C11 C10 C15 C16 -175.2(3)
C9 C10 C15 C16 2.6(3)
C9 N3 C16 N4 -173.6(3)
C9 N3 C16 C15 1.5(3)
C14 C15 C16 N4 -5.0(5)
C10 C15 C16 N4 172.8(3)
C14 C15 C16 N3 179.7(3)
C10 C15 C16 N3 -2.6(3)
N3 C16 N4 C17 -3.7(5)
C15 C16 N4 C17 -178.2(3)
C16 N4 C17 N5 -3.2(5)
C16 N4 C17 C18 177.6(3)
C24 N5 C17 N4 -178.1(3)
C24 N5 C17 C18 1.2(3)
N4 C17 C18 C19 -4.5(5)
N5 C17 C18 C19 176.1(3)
N4 C17 C18 C23 177.4(3)
N5 C17 C18 C23 -2.0(3)
C23 C18 C19 O9 173.4(3)
C17 C18 C19 O9 -4.5(5)
C23 C18 C19 C20 -1.8(4)
C17 C18 C19 C20 -179.7(3)
O9 C19 C20 C21 -173.8(3)
C18 C19 C20 C21 1.0(4)
C19 C20 C21 C22 -0.1(5)
C20 C21 C22 O11 -174.1(3)
C20 C21 C22 C23 -0.1(5)
O11 C22 C23 C18 173.6(3)
C21 C22 C23 C18 -0.7(4)
O11 C22 C23 C24 -8.8(5)
C21 C22 C23 C24 176.8(3)
C19 C18 C23 C22 1.7(4)
C17 C18 C23 C22 -179.9(3)
C19 C18 C23 C24 -176.4(3)
C17 C18 C23 C24 1.9(3)
C17 N5 C24 N6 -177.1(3)
C17 N5 C24 C23 0.0(3)
C22 C23 C24 N6 -1.8(5)
C18 C23 C24 N6 176.0(3)
C22 C23 C24 N5 -179.1(3)
C18 C23 C24 N5 -1.3(3)
N5 C24 N6 C25 4.4(5)
C23 C24 N6 C25 -172.3(3)
C24 N6 C25 N7 -1.2(4)
C24 N6 C25 C26 176.7(3)
C32 N7 C25 N6 178.1(3)
C32 N7 C25 C26 0.0(3)
N6 C25 C26 C27 -2.0(5)
N7 C25 C26 C27 176.2(3)
N6 C25 C26 C31 -178.2(3)
N7 C25 C26 C31 0.0(3)
C31 C26 C27 O13 177.3(2)
C25 C26 C27 O13 1.5(5)
C31 C26 C27 C28 -1.8(4)
C25 C26 C27 C28 -177.6(3)
O13 C27 C28 C29 -177.9(3)
C26 C27 C28 C29 1.1(4)
C27 C28 C29 C30 0.2(4)
C28 C29 C30 O15 -178.3(3)
C28 C29 C30 C31 -0.8(4)
O15 C30 C31 C26 177.8(3)
C29 C30 C31 C26 0.1(4)
O15 C30 C31 C32 -4.8(5)
C29 C30 C31 C32 177.5(3)
C27 C26 C31 C30 1.2(4)
C25 C26 C31 C30 178.0(3)
C27 C26 C31 C32 -176.8(2)
C25 C26 C31 C32 0.0(3)
C25 N7 C32 N8 -178.2(3)
C25 N7 C32 C31 0.0(3)
C30 C31 C32 N8 0.6(5)
C26 C31 C32 N8 178.3(3)
C30 C31 C32 N7 -177.7(3)
C26 C31 C32 N7 -0.1(3)
N1 C1 N8 C32 -2.7(5)
C2 C1 N8 C32 175.8(3)
N7 C32 N8 C1 -1.1(5)
C31 C32 N8 C1 -179.2(3)
C2 C3 O1 C33 168.8(3)
C4 C3 O1 C33 -15.6(5)
C3 O1 C33 C38 -54.9(5)
C3 O1 C33 C34 129.5(4)
C38 C33 C34 C35 -0.4(6)
O1 C33 C34 C35 175.2(3)
C33 C34 C35 C36 1.2(6)
C34 C35 C36 O2 -179.3(3)
C34 C35 C36 C37 -1.2(6)
O2 C36 C37 C38 178.4(3)
C35 C36 C37 C38 0.5(5)
C34 C33 C38 C37 -0.4(5)
O1 C33 C38 C37 -175.8(3)
C36 C37 C38 C33 0.3(5)
C37 C36 O2 C39 11.0(5)
C35 C36 O2 C39 -170.9(3)
C7 C6 O3 C40 -176.7(3)
C5 C6 O3 C40 6.4(5)
C6 O3 C40 C45 89.6(4)
C6 O3 C40 C41 -94.6(4)
C45 C40 C41 C42 1.0(5)
O3 C40 C41 C42 -174.8(3)
C40 C41 C42 C43 -1.1(5)
C41 C42 C43 O4 -179.4(4)
C41 C42 C43 C44 -0.4(6)
O4 C43 C44 C45 -178.8(4)
C42 C43 C44 C45 2.2(6)
C43 C44 C45 C40 -2.3(6)
C41 C40 C45 C44 0.8(5)
O3 C40 C45 C44 176.6(3)
C42 C43 O4 C46 3.4(6)
C44 C43 O4 C46 -175.6(4)
C12 C11 O5 C47 -3.3(5)
C10 C11 O5 C47 178.2(3)
C11 O5 C47 C48 127.5(3)
C11 O5 C47 C52 -58.1(4)
C52 C47 C48 C49 1.3(5)
O5 C47 C48 C49 175.8(3)
C47 C48 C49 C50 1.9(5)
C48 C49 C50 O6 178.0(3)
C48 C49 C50 C51 -3.2(5)
O6 C50 C51 C52 -179.7(3)
C49 C50 C51 C52 1.3(5)
C50 C51 C52 C47 1.8(5)
C48 C47 C52 C51 -3.2(5)
O5 C47 C52 C51 -177.3(3)
C49 C50 O6 C53 -3.5(5)
C51 C50 O6 C53 177.6(3)
C13 C14 O7 C54 42.6(5)
C15 C14 O7 C54 -140.8(3)
C14 O7 C54 C59 -145.1(3)
C14 O7 C54 C55 39.4(4)
C59 C54 C55 C56 -0.2(5)
O7 C54 C55 C56 175.1(3)
C54 C55 C56 C57 -0.4(5)
C55 C56 C57 O8 -179.6(3)
C55 C56 C57 C58 0.4(5)
O8 C57 C58 C59 -179.8(3)
C56 C57 C58 C59 0.2(5)
C57 C58 C59 C54 -0.8(5)
C55 C54 C59 C58 0.8(5)
O7 C54 C59 C58 -174.8(3)
C58 C57 O8 C60 -176.0(3)
C56 C57 O8 C60 3.9(5)
C20 C19 O9 C61 -29.9(4)
C18 C19 O9 C61 155.3(3)
C19 O9 C61 C62 135.4(3)
C19 O9 C61 C66 -51.0(4)
C66 C61 C62 C63 -3.3(4)
O9 C61 C62 C63 170.5(3)
C61 C62 C63 C64 0.0(4)
C62 C63 C64 O10 -176.3(3)
C62 C63 C64 C65 3.4(4)
O10 C64 C65 C66 176.0(3)
C63 C64 C65 C66 -3.7(5)
C64 C65 C66 C61 0.6(5)
C62 C61 C66 C65 3.0(4)
O9 C61 C66 C65 -170.5(3)
C63 C64 O10 C67 7.8(4)
C65 C64 O10 C67 -171.9(3)
C23 C22 O11 C68 135.2(3)
C21 C22 O11 C68 -50.8(4)
C22 O11 C68 C69 -33.4(4)
C22 O11 C68 C73 152.7(3)
O11 C68 C69 C70 -174.8(3)
C73 C68 C69 C70 -1.2(5)
C68 C69 C70 C71 0.2(5)
C69 C70 C71 O12 179.9(3)
C69 C70 C71 C72 0.8(5)
O12 C71 C72 C73 -179.9(3)
C70 C71 C72 C73 -0.7(6)
C71 C72 C73 C68 -0.4(6)
C69 C68 C73 C72 1.3(5)
O11 C68 C73 C72 175.5(3)
C70 C71 O12 C74 -3.3(5)
C72 C71 O12 C74 175.9(4)
C28 C27 O13 C75 11.4(4)
C26 C27 O13 C75 -167.6(3)
C27 O13 C75 C76 87.8(4)
C27 O13 C75 C80 -95.9(3)
C80 C75 C76 C77 -0.3(5)
O13 C75 C76 C77 176.0(3)
C75 C76 C77 C78 -0.1(6)
C76 C77 C78 O14 -178.5(4)
C76 C77 C78 C79 0.3(6)
O14 C78 C79 C80 178.8(3)
C77 C78 C79 C80 -0.1(6)
C78 C79 C80 C75 -0.2(5)
C76 C75 C80 C79 0.4(5)
O13 C75 C80 C79 -175.8(3)
C79 C78 O14 C81 -178.6(4)
C77 C78 O14 C81 0.3(6)
C29 C30 O15 C82 -22.8(4)
C31 C30 O15 C82 159.6(3)
C30 O15 C82 C87 119.7(3)
C30 O15 C82 C83 -64.7(4)
C87 C82 C83 C84 2.4(5)
O15 C82 C83 C84 -173.2(3)
C82 C83 C84 C85 0.2(5)
C83 C84 C85 O16 179.0(3)
C83 C84 C85 C86 -2.2(5)
O16 C85 C86 C87 -179.7(3)
C84 C85 C86 C87 1.6(5)
C83 C82 C87 C86 -2.9(5)
O15 C82 C87 C86 172.7(3)
C85 C86 C87 C82 0.9(5)
C86 C85 O16 C88 18.0(5)
C84 C85 O16 C88 -163.3(3)
